data_4330011
loop_
_publ_author_name
'Averi Guha'
'Tanmay Chattopadhyay'
'Nanda Dulal Paul'
'Madhuparna Mukherjee'
'Somen Goswami'
'Tapan Kumar Mondal'
'Ennio Zangrando'
'Debasis Das'

_publ_section_title
;
 Radical Pathway in Catecholase Activity with Zinc-Based Model Complexes
 of Compartmental Ligands
;
_journal_name_full 'Inorganic Chemistry'
_journal_page_first 8750
_journal_page_last 8759
_journal_paper_doi 10.1021/ic300400v
_journal_volume 51
_journal_year 2012
_chemical_formula_sum 'C23 H22 Cl2 N2 O Zn'
_chemical_formula_weight 478.70
_chemical_name_systematic
;
 ?
;
_space_group_IT_number 14
_symmetry_cell_setting monoclinic
_symmetry_space_group_name_Hall '-P 2yn'
_symmetry_space_group_name_H-M 'P 1 21/n 1'
_atom_sites_solution_hydrogens geom
_atom_sites_solution_primary direct
_atom_sites_solution_secondary difmap
_audit_creation_method SHELXL-97
_cell_angle_alpha 90.00
_cell_angle_beta 100.744(3)
_cell_angle_gamma 90.00
_cell_formula_units_Z 4
_cell_length_a 9.3187(18)
_cell_length_b 11.670(2)
_cell_length_c 20.982(4)
_cell_measurement_temperature 293(2)
_cell_volume 2241.8(7)
_computing_cell_refinement 'Bruker APEX-2'
_computing_data_collection 'Bruker APEX-2'
_computing_data_reduction 'Bruker SHELXTL'
_computing_molecular_graphics 'Ortep3 for Windows (Farrugia,1997)'
_computing_publication_material 'Wingx 1.80.05 (Farrugia, 1999)'
_computing_structure_refinement 'SHELX97 (Sheldrick, 2008)'
_computing_structure_solution 'SHELX97 (Sheldrick, 2008)'
_diffrn_ambient_temperature 293(2)
_diffrn_measured_fraction_theta_full 0.974
_diffrn_measured_fraction_theta_max 0.974
_diffrn_measurement_device_type 'Bruker APEX-2 CCD area detector'
_diffrn_measurement_method '/w scans'
_diffrn_radiation_monochromator graphite
_diffrn_radiation_source 'fine-focus sealed tube'
_diffrn_radiation_type MoK\a
_diffrn_radiation_wavelength 0.71073
_diffrn_reflns_av_R_equivalents 0.0737
_diffrn_reflns_av_sigmaI/netI 0.0666
_diffrn_reflns_limit_h_max 9
_diffrn_reflns_limit_h_min -9
_diffrn_reflns_limit_k_max 12
_diffrn_reflns_limit_k_min -12
_diffrn_reflns_limit_l_max 22
_diffrn_reflns_limit_l_min -22
_diffrn_reflns_number 10773
_diffrn_reflns_theta_full 22.08
_diffrn_reflns_theta_max 22.08
_diffrn_reflns_theta_min 1.98
_exptl_absorpt_coefficient_mu 1.350
_exptl_absorpt_correction_T_max 0.6924
_exptl_absorpt_correction_T_min 0.4623
_exptl_absorpt_correction_type refdelf
_exptl_absorpt_process_details
;
Parkin S,Moezzi B & Hope H, (1995) J. Appl. Cryst. 28, 53-56
cubic fit to sin(theta)/lambda - 24 parameters
;
_exptl_crystal_density_diffrn 1.418
_exptl_crystal_description Needle
_exptl_crystal_F_000 984
_exptl_crystal_size_max 0.40
_exptl_crystal_size_mid 0.25
_exptl_crystal_size_min 0.25
_refine_diff_density_max 1.347
_refine_diff_density_min -1.833
_refine_diff_density_rms 0.176
_refine_ls_extinction_method none
_refine_ls_goodness_of_fit_ref 1.153
_refine_ls_hydrogen_treatment constr
_refine_ls_matrix_type full
_refine_ls_number_parameters 262
_refine_ls_number_reflns 2707
_refine_ls_number_restraints 0
_refine_ls_restrained_S_all 1.153
_refine_ls_R_factor_all 0.1255
_refine_ls_R_factor_gt 0.0938
_refine_ls_shift/su_max 0.000
_refine_ls_shift/su_mean 0.000
_refine_ls_structure_factor_coef Fsqd
_refine_ls_weighting_details 'calc w=1/[\s^2^(Fo^2^)+(0.2000P)^2^+0.0000P] where P=(Fo^2^+2Fc^2^)/3'
_refine_ls_weighting_scheme calc
_refine_ls_wR_factor_gt 0.2522
_refine_ls_wR_factor_ref 0.3090
_reflns_number_gt 1769
_reflns_number_total 2707
_reflns_threshold_expression >2\s(I)
_cod_data_source_file ic300400v_si_001_5.cif
_cod_data_source_block 5
_cod_original_cell_volume 2241.7(8)
_cod_original_sg_symbol_H-M 'P 21/n'
_cod_database_code 4330011

loop_
_symmetry_equiv_pos_as_xyz
'x, y, z'
'-x+1/2, y+1/2, -z+1/2'
'-x, -y, -z'
'x-1/2, -y-1/2, z-1/2'

loop_
_atom_site_label
_atom_site_type_symbol
_atom_site_fract_x
_atom_site_fract_y
_atom_site_fract_z
_atom_site_U_iso_or_equiv
_atom_site_adp_type
_atom_site_occupancy
_atom_site_symmetry_multiplicity
_atom_site_calc_flag
_atom_site_refinement_flags
Zn Zn 0.84560(11) 0.08063(12) 0.41489(5) 0.0573(6) Uani 1 1 d .
Cl1 Cl 0.8074(3) 0.2572(3) 0.44803(15) 0.0765(10) Uani 1 1 d .
Cl2 Cl 1.0751(3) 0.0197(3) 0.42518(15) 0.0740(10) Uani 1 1 d .
O1 O 0.6935(6) -0.0249(6) 0.4315(3) 0.0535(18) Uani 1 1 d .
N1 N 0.7653(9) 0.0804(7) 0.3180(4) 0.060(2) Uani 1 1 d .
N2 N 0.6045(8) -0.1435(7) 0.5248(3) 0.048(2) Uani 1 1 d .
H2 H 0.6742 -0.1019 0.5156 0.058 Uiso 1 1 calc R
C1 C 0.5772(10) -0.0586(8) 0.3905(5) 0.048(3) Uani 1 1 d .
C2 C 0.5472(10) -0.0285(9) 0.3250(4) 0.051(3) Uani 1 1 d .
C3 C 0.4162(11) -0.0687(10) 0.2857(5) 0.065(3) Uani 1 1 d .
H3 H 0.4006 -0.0527 0.2416 0.078 Uiso 1 1 calc R
C4 C 0.3116(11) -0.1293(12) 0.3090(5) 0.071(3) Uani 1 1 d .
C5 C 0.1696(14) -0.1684(14) 0.2666(6) 0.104(5) Uani 1 1 d .
H5A H 0.1685 -0.1455 0.2225 0.157 Uiso 1 1 calc R
H5B H 0.0886 -0.1339 0.2817 0.157 Uiso 1 1 calc R
H5C H 0.1622 -0.2503 0.2687 0.157 Uiso 1 1 calc R
C6 C 0.3405(10) -0.1553(10) 0.3741(5) 0.056(3) Uani 1 1 d .
H6 H 0.2710 -0.1963 0.3913 0.068 Uiso 1 1 calc R
C7 C 0.4691(9) -0.1230(9) 0.4155(4) 0.049(3) Uani 1 1 d .
C8 C 0.4890(10) -0.1590(9) 0.4803(5) 0.056(3) Uani 1 1 d .
H8 H 0.4116 -0.1980 0.4927 0.068 Uiso 1 1 calc R
C9 C 0.6458(11) 0.0359(10) 0.2907(5) 0.061(3) Uani 1 1 d .
H9 H 0.6183 0.0445 0.2461 0.073 Uiso 1 1 calc R
C10 C 0.8560(13) 0.1447(13) 0.2763(5) 0.090(4) Uani 1 1 d .
H10A H 0.8755 0.2210 0.2941 0.108 Uiso 1 1 calc R
H10B H 0.9492 0.1060 0.2796 0.108 Uiso 1 1 calc R
C11 C 0.7888(11) 0.1555(11) 0.2062(5) 0.058(3) Uani 1 1 d .
C12 C 0.8193(13) 0.0808(11) 0.1615(6) 0.077(4) Uani 1 1 d .
H12 H 0.8847 0.0216 0.1748 0.092 Uiso 1 1 calc R
C13 C 0.7571(15) 0.0891(14) 0.0966(6) 0.094(5) Uani 1 1 d .
H13 H 0.7819 0.0368 0.0671 0.113 Uiso 1 1 calc R
C14 C 0.6629(14) 0.1711(16) 0.0767(6) 0.088(5) Uani 1 1 d .
H14 H 0.6181 0.1748 0.0333 0.106 Uiso 1 1 calc R
C15 C 0.6302(13) 0.2512(13) 0.1194(8) 0.090(5) Uani 1 1 d .
H15 H 0.5644 0.3098 0.1053 0.108 Uiso 1 1 calc R
C16 C 0.6972(14) 0.2434(11) 0.1844(7) 0.078(4) Uani 1 1 d .
H16 H 0.6789 0.2994 0.2134 0.094 Uiso 1 1 calc R
C17 C 0.6216(10) -0.1933(10) 0.5896(4) 0.052(3) Uani 1 1 d .
H17A H 0.5270 -0.1964 0.6025 0.062 Uiso 1 1 calc R
H17B H 0.6844 -0.1443 0.6201 0.062 Uiso 1 1 calc R
C18 C 0.6848(10) -0.3100(9) 0.5927(4) 0.047(3) Uani 1 1 d .
C19 C 0.5954(14) -0.4072(11) 0.5837(6) 0.074(4) Uani 1 1 d .
H19 H 0.4945 -0.3993 0.5780 0.089 Uiso 1 1 calc R
C20 C 0.6559(13) -0.5130(11) 0.5834(6) 0.075(4) Uani 1 1 d .
H20 H 0.5949 -0.5767 0.5780 0.090 Uiso 1 1 calc R
C21 C 0.8027(14) -0.5292(12) 0.5907(7) 0.081(4) Uani 1 1 d .
H21 H 0.8411 -0.6025 0.5894 0.097 Uiso 1 1 calc R
C22 C 0.8910(12) -0.4380(11) 0.5997(6) 0.067(3) Uani 1 1 d .
H22 H 0.9916 -0.4486 0.6061 0.081 Uiso 1 1 calc R
C23 C 0.8349(11) -0.3279(9) 0.5996(5) 0.058(3) Uani 1 1 d .
H23 H 0.8980 -0.2655 0.6042 0.070 Uiso 1 1 calc R

loop_
_atom_site_aniso_label
_atom_site_aniso_U_11
_atom_site_aniso_U_22
_atom_site_aniso_U_33
_atom_site_aniso_U_23
_atom_site_aniso_U_13
_atom_site_aniso_U_12
Zn 0.0313(8) 0.0871(12) 0.0480(9) -0.0024(6) -0.0065(6) -0.0133(5)
Cl1 0.0489(17) 0.089(2) 0.091(2) -0.0047(17) 0.0120(15) -0.0122(15)
Cl2 0.0327(14) 0.094(2) 0.088(2) -0.0016(17) -0.0067(13) -0.0107(14)
O1 0.034(4) 0.079(5) 0.043(4) 0.012(3) -0.005(3) -0.016(3)
N1 0.037(5) 0.080(7) 0.058(6) 0.008(4) 0.000(4) -0.013(4)
N2 0.038(4) 0.061(5) 0.040(4) -0.001(4) -0.004(4) 0.002(4)
C1 0.028(5) 0.065(7) 0.045(6) -0.020(5) -0.010(4) 0.001(5)
C2 0.034(5) 0.076(7) 0.038(6) 0.000(5) -0.009(4) -0.002(5)
C3 0.043(6) 0.112(10) 0.035(6) 0.003(5) -0.006(5) -0.019(6)
C4 0.034(6) 0.123(10) 0.047(7) 0.005(7) -0.017(5) -0.021(6)
C5 0.064(8) 0.162(15) 0.074(8) -0.003(9) -0.020(7) -0.048(9)
C6 0.035(5) 0.084(8) 0.048(6) -0.004(5) 0.002(5) -0.008(5)
C7 0.026(5) 0.074(7) 0.042(6) -0.005(5) -0.006(4) -0.005(5)
C8 0.031(5) 0.084(8) 0.049(6) -0.007(5) -0.007(5) -0.003(5)
C9 0.043(6) 0.104(9) 0.033(5) 0.010(6) 0.001(5) -0.012(6)
C10 0.062(7) 0.139(13) 0.061(7) 0.016(8) -0.006(6) -0.043(8)
C11 0.035(6) 0.094(9) 0.046(6) 0.013(6) 0.008(5) -0.011(6)
C12 0.048(7) 0.107(11) 0.072(9) 0.013(7) 0.000(6) 0.016(6)
C13 0.068(9) 0.158(16) 0.053(8) -0.017(8) 0.007(7) 0.006(9)
C14 0.060(9) 0.134(15) 0.063(8) 0.014(9) -0.010(7) -0.010(9)
C15 0.048(7) 0.095(11) 0.119(12) 0.043(10) -0.006(8) 0.008(7)
C16 0.072(9) 0.068(9) 0.099(10) -0.004(7) 0.028(8) -0.015(7)
C17 0.036(5) 0.081(8) 0.035(5) 0.008(5) -0.003(4) -0.009(5)
C18 0.040(6) 0.064(7) 0.033(5) 0.002(5) -0.003(4) -0.008(5)
C19 0.046(7) 0.080(10) 0.086(9) 0.006(7) -0.014(6) -0.011(6)
C20 0.071(9) 0.051(8) 0.102(10) -0.004(6) 0.013(7) -0.010(6)
C21 0.066(9) 0.068(9) 0.103(10) 0.011(7) 0.000(7) 0.006(7)
C22 0.041(6) 0.082(10) 0.075(8) 0.014(6) 0.002(6) 0.006(6)
C23 0.043(6) 0.064(8) 0.063(7) 0.002(5) -0.002(5) -0.003(5)

loop_
_atom_type_symbol
_atom_type_description
_atom_type_scat_dispersion_real
_atom_type_scat_dispersion_imag
_atom_type_scat_source
C C 0.0033 0.0016 'International Tables Vol C Tables 4.2.6.8 and 6.1.1.4'
H H 0.0000 0.0000 'International Tables Vol C Tables 4.2.6.8 and 6.1.1.4'
N N 0.0061 0.0033 'International Tables Vol C Tables 4.2.6.8 and 6.1.1.4'
O O 0.0106 0.0060 'International Tables Vol C Tables 4.2.6.8 and 6.1.1.4'
Zn Zn 0.2839 1.4301 'International Tables Vol C Tables 4.2.6.8 and 6.1.1.4'
Cl Cl 0.1484 0.1585 'International Tables Vol C Tables 4.2.6.8 and 6.1.1.4'

loop_
_geom_angle_atom_site_label_1
_geom_angle_atom_site_label_2
_geom_angle_atom_site_label_3
_geom_angle
O1 Zn N1 91.9(3)
O1 Zn Cl1 111.3(2)
N1 Zn Cl1 105.3(3)
O1 Zn Cl2 119.8(2)
N1 Zn Cl2 105.3(3)
Cl1 Zn Cl2 118.19(12)
C1 O1 Zn 127.5(6)
C9 N1 C10 118.7(9)
C9 N1 Zn 125.6(7)
C10 N1 Zn 115.7(6)
C8 N2 C17 123.0(9)
C8 N2 H2 118.5
C17 N2 H2 118.5
O1 C1 C2 124.1(9)
O1 C1 C7 117.9(8)
C2 C1 C7 117.9(8)
C1 C2 C3 118.8(10)
C1 C2 C9 125.4(8)
C3 C2 C9 115.7(8)
C4 C3 C2 123.9(10)
C4 C3 H3 118.1
C2 C3 H3 118.1
C3 C4 C6 116.7(9)
C3 C4 C5 123.2(10)
C6 C4 C5 120.2(11)
C4 C5 H5A 109.5
C4 C5 H5B 109.5
H5A C5 H5B 109.5
C4 C5 H5C 109.5
H5A C5 H5C 109.5
H5B C5 H5C 109.5
C4 C6 C7 123.0(10)
C4 C6 H6 118.5
C7 C6 H6 118.5
C6 C7 C8 117.8(9)
C6 C7 C1 119.7(9)
C8 C7 C1 122.5(8)
N2 C8 C7 126.6(10)
N2 C8 H8 116.7
C7 C8 H8 116.7
N1 C9 C2 124.5(9)
N1 C9 H9 117.8
C2 C9 H9 117.8
C11 C10 N1 115.6(9)
C11 C10 H10A 108.4
N1 C10 H10A 108.4
C11 C10 H10B 108.4
N1 C10 H10B 108.4
H10A C10 H10B 107.5
C12 C11 C16 117.0(11)
C12 C11 C10 121.8(12)
C16 C11 C10 121.2(12)
C11 C12 C13 122.5(12)
C11 C12 H12 118.8
C13 C12 H12 118.8
C14 C13 C12 119.9(14)
C14 C13 H13 120.0
C12 C13 H13 120.0
C13 C14 C15 120.4(12)
C13 C14 H14 119.8
C15 C14 H14 119.8
C14 C15 C16 118.9(12)
C14 C15 H15 120.5
C16 C15 H15 120.5
C11 C16 C15 121.2(13)
C11 C16 H16 119.4
C15 C16 H16 119.4
N2 C17 C18 112.4(8)
N2 C17 H17A 109.1
C18 C17 H17A 109.1
N2 C17 H17B 109.1
C18 C17 H17B 109.1
H17A C17 H17B 107.9
C23 C18 C19 116.9(10)
C23 C18 C17 121.7(9)
C19 C18 C17 121.2(9)
C20 C19 C18 120.1(11)
C20 C19 H19 120.0
C18 C19 H19 120.0
C19 C20 C21 122.3(12)
C19 C20 H20 118.8
C21 C20 H20 118.8
C22 C21 C20 119.1(12)
C22 C21 H21 120.5
C20 C21 H21 120.5
C21 C22 C23 121.0(11)
C21 C22 H22 119.5
C23 C22 H22 119.5
C22 C23 C18 120.6(10)
C22 C23 H23 119.7
C18 C23 H23 119.7

loop_
_geom_bond_atom_site_label_1
_geom_bond_atom_site_label_2
_geom_bond_distance
Zn O1 1.958(6)
Zn N1 2.032(9)
Zn Cl1 2.225(4)
Zn Cl2 2.226(3)
O1 C1 1.312(10)
N1 C9 1.264(12)
N1 C10 1.522(14)
N2 C8 1.300(11)
N2 C17 1.460(11)
N2 H2 0.8600
C1 C2 1.396(13)
C1 C7 1.433(14)
C2 C3 1.418(13)
C2 C9 1.474(14)
C3 C4 1.366(15)
C3 H3 0.9300
C4 C6 1.376(14)
C4 C5 1.521(14)
C5 H5A 0.9600
C5 H5B 0.9600
C5 H5C 0.9600
C6 C7 1.394(13)
C6 H6 0.9300
C7 C8 1.400(13)
C8 H8 0.9300
C9 H9 0.9300
C10 C11 1.493(14)
C10 H10A 0.9700
C10 H10B 0.9700
C11 C12 1.350(16)
C11 C16 1.358(16)
C12 C13 1.379(17)
C12 H12 0.9300
C13 C14 1.313(19)
C13 H13 0.9300
C14 C15 1.367(19)
C14 H14 0.9300
C15 C16 1.393(18)
C15 H15 0.9300
C16 H16 0.9300
C17 C18 1.480(15)
C17 H17A 0.9700
C17 H17B 0.9700
C18 C23 1.396(13)
C18 C19 1.399(15)
C19 C20 1.358(17)
C19 H19 0.9300
C20 C21 1.361(16)
C20 H20 0.9300
C21 C22 1.336(16)
C21 H21 0.9300
C22 C23 1.387(15)
C22 H22 0.9300
C23 H23 0.9300

loop_
_geom_torsion_atom_site_label_1
_geom_torsion_atom_site_label_2
_geom_torsion_atom_site_label_3
_geom_torsion_atom_site_label_4
_geom_torsion
N1 Zn O1 C1 -9.4(8)
Cl1 Zn O1 C1 97.8(8)
Cl2 Zn O1 C1 -118.4(7)
O1 Zn N1 C9 8.8(10)
Cl1 Zn N1 C9 -103.9(10)
Cl2 Zn N1 C9 130.4(9)
O1 Zn N1 C10 -174.2(9)
Cl1 Zn N1 C10 73.1(9)
Cl2 Zn N1 C10 -52.6(9)
Zn O1 C1 C2 4.2(14)
Zn O1 C1 C7 -170.9(7)
O1 C1 C2 C3 -178.8(10)
C7 C1 C2 C3 -3.7(15)
O1 C1 C2 C9 5.7(17)
C7 C1 C2 C9 -179.2(10)
C1 C2 C3 C4 4.5(18)
C9 C2 C3 C4 -179.6(12)
C2 C3 C4 C6 -2(2)
C2 C3 C4 C5 178.0(12)
C3 C4 C6 C7 -0.2(19)
C5 C4 C6 C7 179.4(12)
C4 C6 C7 C8 -177.1(11)
C4 C6 C7 C1 0.7(17)
O1 C1 C7 C6 176.7(9)
C2 C1 C7 C6 1.3(15)
O1 C1 C7 C8 -5.6(15)
C2 C1 C7 C8 179.0(10)
C17 N2 C8 C7 -174.0(10)
C6 C7 C8 N2 175.5(10)
C1 C7 C8 N2 -2.2(17)
C10 N1 C9 C2 180.0(11)
Zn N1 C9 C2 -3.1(17)
C1 C2 C9 N1 -6.2(19)
C3 C2 C9 N1 178.2(11)
C9 N1 C10 C11 3.8(18)
Zn N1 C10 C11 -173.4(9)
N1 C10 C11 C12 -94.9(14)
N1 C10 C11 C16 87.1(15)
C16 C11 C12 C13 -2.5(18)
C10 C11 C12 C13 179.4(12)
C11 C12 C13 C14 -1(2)
C12 C13 C14 C15 3(2)
C13 C14 C15 C16 -1(2)
C12 C11 C16 C15 4.3(17)
C10 C11 C16 C15 -177.6(10)
C14 C15 C16 C11 -2.8(19)
C8 N2 C17 C18 87.4(11)
N2 C17 C18 C23 81.9(11)
N2 C17 C18 C19 -93.0(11)
C23 C18 C19 C20 1.3(16)
C17 C18 C19 C20 176.5(10)
C18 C19 C20 C21 -1(2)
C19 C20 C21 C22 1(2)
C20 C21 C22 C23 -2(2)
C21 C22 C23 C18 2.5(18)
C19 C18 C23 C22 -2.1(15)
C17 C18 C23 C22 -177.3(9)
